data_4064152
loop_
_publ_author_name
'Salmi, Mauro'
'Busetto, Luigi'
'Mazzoni, Rita'
'Zacchini, Stefano'
'Zanotti, Valerio'

_publ_section_title
;
 New and Selective Routes to Functionalized Biferrocenes and Terferrocenes
 by [3 + 2] Cycloadditions of Alkynes with Bridging C3Ligands in Diiron
 Complexes
;
_journal_issue 5
_journal_name_full Organometallics
_journal_page_first 1175
_journal_paper_doi 10.1021/om101162r
_journal_volume 30
_journal_year 2011
_chemical_formula_sum 'C31 H27 Cl3 Fe3'
_chemical_formula_weight 673.43
_chemical_name_systematic
; 
 ? 
;
_space_group_IT_number 36
_symmetry_cell_setting orthorhombic
_symmetry_space_group_name_Hall 'C 2c -2'
_symmetry_space_group_name_H-M 'C m c 21'
_atom_sites_solution_hydrogens geom
_atom_sites_solution_primary direct
_atom_sites_solution_secondary difmap
_audit_creation_method SHELXL-97
_cell_angle_alpha 90.00
_cell_angle_beta 90.00
_cell_angle_gamma 90.00
_cell_formula_units_Z 4
_cell_length_a 18.391(2)
_cell_length_b 20.224(3)
_cell_length_c 7.7205(10)
_cell_measurement_reflns_used 9992
_cell_measurement_temperature 296(2)
_cell_measurement_theta_max 28.175
_cell_measurement_theta_min 2.215
_cell_volume 2871.6(6)
_computing_structure_refinement 'SHELXL-97 (Sheldrick, 1997)'
_computing_structure_solution 'SHELXS-97 (Sheldrick, 1990)'
_diffrn_ambient_temperature 296(2)
_diffrn_measured_fraction_theta_full 1.000
_diffrn_measured_fraction_theta_max 1.000
_diffrn_measurement_device_type 'CCD area detector'
_diffrn_measurement_method 'phi and omega scans'
_diffrn_radiation_monochromator graphite
_diffrn_radiation_source 'fine-focus sealed tube'
_diffrn_radiation_type MoK\a
_diffrn_radiation_wavelength 0.71073
_diffrn_reflns_av_R_equivalents 0.0240
_diffrn_reflns_av_sigmaI/netI 0.0205
_diffrn_reflns_limit_h_max 22
_diffrn_reflns_limit_h_min -22
_diffrn_reflns_limit_k_max 24
_diffrn_reflns_limit_k_min -24
_diffrn_reflns_limit_l_max 9
_diffrn_reflns_limit_l_min -9
_diffrn_reflns_number 14125
_diffrn_reflns_theta_full 25.98
_diffrn_reflns_theta_max 25.98
_diffrn_reflns_theta_min 1.50
_exptl_absorpt_coefficient_mu 1.794
_exptl_absorpt_correction_T_max 0.7384
_exptl_absorpt_correction_T_min 0.6527
_exptl_absorpt_correction_type empirical
_exptl_crystal_colour orange
_exptl_crystal_density_diffrn 1.558
_exptl_crystal_density_method 'not measured'
_exptl_crystal_description prism
_exptl_crystal_F_000 1368
_exptl_crystal_size_max 0.26
_exptl_crystal_size_mid 0.23
_exptl_crystal_size_min 0.18
_refine_diff_density_max 0.171
_refine_diff_density_min -0.195
_refine_diff_density_rms 0.038
_refine_ls_abs_structure_details 'Flack H D (1983), Acta Cryst. A39, 876-881'
_refine_ls_abs_structure_Flack 0.050(16)
_refine_ls_extinction_method none
_refine_ls_goodness_of_fit_ref 1.062
_refine_ls_hydrogen_treatment constr
_refine_ls_matrix_type full
_refine_ls_number_parameters 286
_refine_ls_number_reflns 2924
_refine_ls_number_restraints 303
_refine_ls_restrained_S_all 1.221
_refine_ls_R_factor_all 0.0199
_refine_ls_R_factor_gt 0.0186
_refine_ls_shift/su_max 0.001
_refine_ls_shift/su_mean 0.000
_refine_ls_structure_factor_coef Fsqd
_refine_ls_weighting_details 'calc w=1/[\s^2^(Fo^2^)+(0.0248P)^2^+0.8472P] where P=(Fo^2^+2Fc^2^)/3'
_refine_ls_weighting_scheme calc
_refine_ls_wR_factor_gt 0.0472
_refine_ls_wR_factor_ref 0.0481
_reflns_number_gt 2833
_reflns_number_total 2924
_reflns_threshold_expression >2sigma(I)
_cod_data_source_file om101162r_si_001.cif
_cod_data_source_block cmc21
_cod_original_cell_volume 2871.5(6)
_cod_original_sg_symbol_H-M Cmc2(1)
_cod_database_code 4064152

loop_
_symmetry_equiv_pos_as_xyz
'x, y, z'
'-x, -y, z+1/2'
'x, -y, z+1/2'
'-x, y, z'
'x+1/2, y+1/2, z'
'-x+1/2, -y+1/2, z+1/2'
'x+1/2, -y+1/2, z+1/2'
'-x+1/2, y+1/2, z'

loop_
_atom_site_label
_atom_site_type_symbol
_atom_site_fract_x
_atom_site_fract_y
_atom_site_fract_z
_atom_site_U_iso_or_equiv
_atom_site_adp_type
_atom_site_occupancy
_atom_site_symmetry_multiplicity
_atom_site_calc_flag
_atom_site_refinement_flags
_atom_site_disorder_assembly
_atom_site_disorder_group
Fe1 Fe 0.201935(14) 0.869147(13) 0.20322(4) 0.03690(8) Uani 1 1 d . A .
Fe2 Fe 0.0000 0.79197(2) -0.20261(5) 0.03741(10) Uani 1 2 d S . .
C1 C 0.1398(4) 0.9354(3) 0.3360(9) 0.0612(13) Uani 0.615(6) 1 d PDU A 1
H1 H 0.0903 0.9429 0.3205 0.073 Uiso 0.615(6) 1 calc PR A 1
C2 C 0.1962(5) 0.9677(3) 0.2469(7) 0.0624(13) Uani 0.615(6) 1 d PDU A 1
H2 H 0.1911 0.9994 0.1606 0.075 Uiso 0.615(6) 1 calc PR A 1
C3 C 0.2624(3) 0.9427(3) 0.3139(9) 0.0626(12) Uani 0.615(6) 1 d PDU A 1
H3 H 0.3087 0.9563 0.2810 0.075 Uiso 0.615(6) 1 calc PR A 1
C4 C 0.2468(4) 0.8940(3) 0.4382(7) 0.0566(11) Uani 0.615(6) 1 d PDU A 1
H4 H 0.2806 0.8691 0.4996 0.068 Uiso 0.615(6) 1 calc PR A 1
C5 C 0.1707(4) 0.8896(3) 0.4529(8) 0.0574(12) Uani 0.615(6) 1 d PDU A 1
H5 H 0.1453 0.8615 0.5265 0.069 Uiso 0.615(6) 1 calc PR A 1
C1' C 0.1594(6) 0.9600(4) 0.2631(13) 0.0550(15) Uani 0.385(6) 1 d PDU A 2
H1' H 0.1274 0.9850 0.1968 0.066 Uiso 0.385(6) 1 calc PR A 2
C2' C 0.2348(7) 0.9643(4) 0.2527(13) 0.0596(16) Uani 0.385(6) 1 d PDU A 2
H2' H 0.2614 0.9913 0.1784 0.071 Uiso 0.385(6) 1 calc PR A 2
C3' C 0.2638(5) 0.9193(5) 0.3784(15) 0.0638(16) Uani 0.385(6) 1 d PDU A 2
H3' H 0.3127 0.9117 0.4018 0.077 Uiso 0.385(6) 1 calc PR A 2
C4' C 0.2032(7) 0.8885(6) 0.4604(13) 0.0618(16) Uani 0.385(6) 1 d PDU A 2
H4' H 0.2060 0.8572 0.5484 0.074 Uiso 0.385(6) 1 calc PR A 2
C5' C 0.1383(6) 0.9131(5) 0.3864(13) 0.0574(15) Uani 0.385(6) 1 d PDU A 2
H5' H 0.0910 0.9006 0.4142 0.069 Uiso 0.385(6) 1 calc PR A 2
C6 C 0.20151(11) 0.85609(13) -0.0581(3) 0.0426(5) Uani 1 1 d U A .
H6 H 0.2013 0.8894 -0.1410 0.051 Uiso 1 1 calc R . .
C7 C 0.26423(12) 0.82684(12) 0.0168(3) 0.0480(5) Uani 1 1 d U A .
H7 H 0.3122 0.8376 -0.0092 0.058 Uiso 1 1 calc R . .
C8 C 0.24123(13) 0.77852(11) 0.1377(3) 0.0479(5) Uani 1 1 d U A .
H8 H 0.2713 0.7520 0.2051 0.057 Uiso 1 1 calc R . .
C9 C 0.16423(12) 0.77768(10) 0.1375(3) 0.0424(5) Uani 1 1 d U A .
H9 H 0.1351 0.7505 0.2054 0.051 Uiso 1 1 calc R . .
C10 C 0.13889(11) 0.82547(10) 0.0159(3) 0.0367(4) Uani 1 1 d U . .
C11 C 0.06311(10) 0.84098(10) -0.0244(3) 0.0368(4) Uani 1 1 d U A .
C12 C 0.03845(12) 0.88523(11) -0.1559(3) 0.0432(5) Uani 1 1 d U . .
H12 H 0.0680 0.9099 -0.2292 0.052 Uiso 1 1 calc R . .
C13 C 0.0000 0.81324(15) 0.0547(4) 0.0366(6) Uani 1 2 d SU . .
H13 H 0.0000 0.7821 0.1435 0.044 Uiso 1 2 calc SR . .
C14 C 0.0000 0.7724(5) -0.4629(11) 0.0462(17) Uani 0.478(7) 2 d SPU . 1
H14 H 0.0000 0.8033 -0.5523 0.055 Uiso 0.478(7) 2 calc SPR . 1
C15 C 0.0629(4) 0.7459(4) -0.3860(11) 0.0515(13) Uani 0.478(7) 1 d PU . 1
H15 H 0.1110 0.7548 -0.4146 0.062 Uiso 0.478(7) 1 calc PR . 1
C16 C 0.0370(4) 0.7028(4) -0.2559(9) 0.0579(15) Uani 0.478(7) 1 d PU . 1
H16 H 0.0661 0.6781 -0.1816 0.069 Uiso 0.478(7) 1 calc PR . 1
C14' C 0.0384(4) 0.7527(4) -0.4283(9) 0.0579(14) Uani 0.522(7) 1 d PU . 2
H14' H 0.0679 0.7757 -0.5055 0.070 Uiso 0.522(7) 1 calc PR . 2
C15' C 0.0631(3) 0.7116(3) -0.2898(9) 0.0492(12) Uani 0.522(7) 1 d PU . 2
H15' H 0.1109 0.7022 -0.2587 0.059 Uiso 0.522(7) 1 calc PR . 2
C16' C 0.0000 0.6891(3) -0.2127(12) 0.0467(15) Uani 0.522(7) 2 d SPU . 2
H16' H 0.0000 0.6612 -0.1170 0.056 Uiso 0.522(7) 2 calc SPR . 2
C17 C 0.0000 0.5938(3) 0.3792(7) 0.110(2) Uani 1 2 d SD . .
H17 H -0.0020 0.6279 0.4692 0.132 Uiso 1 2 calc SR B .
Cl1 Cl 0.0679(5) 0.5365(5) 0.4440(18) 0.142(5) Uani 0.219(5) 1 d PD B -1
Cl2 Cl 0.0243(7) 0.6318(4) 0.1958(11) 0.129(3) Uani 0.219(5) 1 d PDU B -1
Cl3 Cl -0.0841(4) 0.5545(5) 0.3798(17) 0.130(3) Uani 0.219(5) 1 d PDU B -1
Cl1' Cl -0.0689(5) 0.6164(4) 0.2247(8) 0.117(4) Uani 0.281(5) 1 d PD B -2
Cl2' Cl 0.0818(4) 0.5906(5) 0.2615(14) 0.141(4) Uani 0.281(5) 1 d PDU B -2
Cl3' Cl -0.0291(6) 0.5231(4) 0.4711(12) 0.182(4) Uani 0.281(5) 1 d PDU B -2

loop_
_atom_site_aniso_label
_atom_site_aniso_U_11
_atom_site_aniso_U_22
_atom_site_aniso_U_33
_atom_site_aniso_U_23
_atom_site_aniso_U_13
_atom_site_aniso_U_12
Fe1 0.04310(15) 0.03612(14) 0.03149(13) -0.00075(13) -0.00338(13) -0.00331(11)
Fe2 0.03465(18) 0.0473(2) 0.03032(18) -0.00703(18) 0.000 0.000
C1 0.079(2) 0.054(3) 0.050(3) -0.014(2) 0.001(2) 0.007(2)
C2 0.091(3) 0.0410(17) 0.055(2) -0.0046(16) -0.007(3) -0.006(3)
C3 0.085(3) 0.054(2) 0.049(3) -0.003(2) -0.011(2) -0.030(2)
C4 0.074(3) 0.058(2) 0.037(2) -0.0026(17) -0.016(2) -0.017(2)
C5 0.072(3) 0.064(2) 0.0369(19) -0.0131(18) 0.006(2) -0.012(2)
C1' 0.078(3) 0.038(3) 0.049(3) -0.011(2) 0.000(3) 0.003(3)
C2' 0.081(3) 0.042(2) 0.055(3) -0.003(2) -0.006(3) -0.014(3)
C3' 0.082(3) 0.059(3) 0.051(3) -0.004(3) -0.017(3) -0.016(3)
C4' 0.083(4) 0.064(3) 0.039(2) -0.004(2) -0.006(3) -0.009(3)
C5' 0.077(3) 0.053(3) 0.042(3) -0.010(3) 0.009(3) -0.003(3)
C6 0.0449(12) 0.0504(11) 0.0326(11) 0.0000(10) 0.0022(8) -0.0016(9)
C7 0.0371(10) 0.0590(13) 0.0479(12) -0.0033(10) 0.0027(9) 0.0030(9)
C8 0.0459(11) 0.0451(11) 0.0527(12) -0.0018(10) -0.0021(10) 0.0090(9)
C9 0.0468(11) 0.0348(9) 0.0455(11) -0.0026(8) -0.0013(9) -0.0018(8)
C10 0.0404(10) 0.0368(9) 0.0330(9) -0.0061(8) -0.0004(8) -0.0016(8)
C11 0.0391(10) 0.0392(10) 0.0321(9) -0.0045(8) -0.0011(8) -0.0023(8)
C12 0.0439(12) 0.0429(10) 0.0428(13) 0.0030(9) 0.0023(9) -0.0046(9)
C13 0.0395(14) 0.0418(14) 0.0284(13) -0.0017(12) 0.000 0.000
C14 0.034(4) 0.067(4) 0.037(3) -0.021(3) 0.000 0.000
C15 0.027(3) 0.067(3) 0.060(3) -0.022(2) -0.004(2) 0.012(2)
C16 0.044(4) 0.064(3) 0.066(3) -0.021(2) -0.001(3) 0.015(3)
C14' 0.047(4) 0.073(3) 0.054(3) -0.024(2) 0.014(2) 0.001(3)
C15' 0.024(2) 0.063(2) 0.060(3) -0.022(2) 0.015(2) 0.0014(19)
C16' 0.031(4) 0.052(3) 0.057(3) -0.018(3) 0.000 0.000
C17 0.137(5) 0.089(4) 0.103(4) -0.031(4) 0.000 0.000
Cl1 0.099(6) 0.117(6) 0.209(12) 0.051(6) 0.014(6) -0.009(5)
Cl2 0.187(10) 0.088(3) 0.113(4) 0.014(3) -0.029(5) -0.023(4)
Cl3 0.102(4) 0.110(6) 0.178(8) -0.015(6) -0.021(5) 0.011(4)
Cl1' 0.154(7) 0.105(6) 0.091(3) 0.020(3) 0.035(4) 0.056(6)
Cl2' 0.139(4) 0.115(7) 0.168(9) -0.012(5) -0.012(5) -0.013(4)
Cl3' 0.185(9) 0.166(5) 0.196(6) 0.105(4) -0.025(6) 0.010(5)

loop_
_atom_type_symbol
_atom_type_description
_atom_type_scat_dispersion_real
_atom_type_scat_dispersion_imag
_atom_type_scat_source
C C 0.0033 0.0016 'International Tables Vol C Tables 4.2.6.8 and 6.1.1.4'
H H 0.0000 0.0000 'International Tables Vol C Tables 4.2.6.8 and 6.1.1.4'
Fe Fe 0.3463 0.8444 'International Tables Vol C Tables 4.2.6.8 and 6.1.1.4'
Cl Cl 0.1484 0.1585 'International Tables Vol C Tables 4.2.6.8 and 6.1.1.4'

loop_
_geom_angle_atom_site_label_1
_geom_angle_atom_site_label_2
_geom_angle_atom_site_label_3
_geom_angle
_geom_angle_site_symmetry_1
_geom_angle_site_symmetry_3
C4' Fe1 C2 69.3(4) . .
C4' Fe1 C7 140.4(4) . .
C2 Fe1 C7 124.3(2) . .
C4' Fe1 C8 114.5(3) . .
C2 Fe1 C8 161.3(3) . .
C7 Fe1 C8 40.79(10) . .
C4' Fe1 C6 176.3(3) . .
C2 Fe1 C6 107.03(17) . .
C7 Fe1 C6 40.88(9) . .
C8 Fe1 C6 68.76(10) . .
C4' Fe1 C1 52.1(3) . .
C2 Fe1 C1 40.5(2) . .
C7 Fe1 C1 162.0(2) . .
C8 Fe1 C1 156.5(2) . .
C6 Fe1 C1 125.6(2) . .
C4' Fe1 C3' 41.1(3) . .
C2 Fe1 C3' 55.1(3) . .
C7 Fe1 C3' 111.4(3) . .
C8 Fe1 C3' 114.5(3) . .
C6 Fe1 C3' 136.4(4) . .
C1 Fe1 C3' 69.6(3) . .
C4' Fe1 C9 115.0(3) . .
C2 Fe1 C9 156.5(3) . .
C7 Fe1 C9 68.47(9) . .
C8 Fe1 C9 40.69(10) . .
C6 Fe1 C9 68.55(10) . .
C1 Fe1 C9 122.1(2) . .
C3' Fe1 C9 143.8(4) . .
C4' Fe1 C5' 40.7(3) . .
C2 Fe1 C5' 54.9(3) . .
C7 Fe1 C5' 178.7(4) . .
C8 Fe1 C5' 140.3(3) . .
C6 Fe1 C5' 137.9(4) . .
C1 Fe1 C5' 16.8(2) . .
C3' Fe1 C5' 69.1(4) . .
C9 Fe1 C5' 111.9(3) . .
C4' Fe1 C3 56.1(4) . .
C2 Fe1 C3 40.7(2) . .
C7 Fe1 C3 107.24(18) . .
C8 Fe1 C3 124.5(2) . .
C6 Fe1 C3 120.7(2) . .
C1 Fe1 C3 67.4(2) . .
C3' Fe1 C3 19.4(3) . .
C9 Fe1 C3 161.6(2) . .
C5' Fe1 C3 72.9(3) . .
C4' Fe1 C1' 67.0(4) . .
C2 Fe1 C1' 19.9(2) . .
C7 Fe1 C1' 138.9(3) . .
C8 Fe1 C1' 178.0(3) . .
C6 Fe1 C1' 109.8(3) . .
C1 Fe1 C1' 23.5(2) . .
C3' Fe1 C1' 67.5(4) . .
C9 Fe1 C1' 137.7(3) . .
C5' Fe1 C1' 40.0(3) . .
C3 Fe1 C1' 57.4(3) . .
C4' Fe1 C5 16.9(3) . .
C2 Fe1 C5 68.3(2) . .
C7 Fe1 C5 155.3(2) . .
C8 Fe1 C5 121.0(2) . .
C6 Fe1 C5 162.9(2) . .
C1 Fe1 C5 40.4(2) . .
C3' Fe1 C5 55.4(3) . .
C9 Fe1 C5 108.75(17) . .
C5' Fe1 C5 26.0(3) . .
C3 Fe1 C5 67.2(2) . .
C1' Fe1 C5 60.1(3) . .
C16 Fe2 C16 40.4(4) 4 .
C16 Fe2 C13 113.4(2) 4 .
C16 Fe2 C13 113.4(2) . .
C16 Fe2 C14' 49.2(3) 4 4
C16 Fe2 C14' 65.5(3) . 4
C13 Fe2 C14' 156.5(2) . 4
C16 Fe2 C14' 65.5(3) 4 .
C16 Fe2 C14' 49.2(3) . .
C13 Fe2 C14' 156.5(2) . .
C14' Fe2 C14' 40.5(4) 4 .
C16 Fe2 C12 178.1(2) 4 .
C16 Fe2 C12 139.5(2) . .
C13 Fe2 C12 68.45(10) . .
C14' Fe2 C12 128.9(2) 4 .
C14' Fe2 C12 112.9(2) . .
C16 Fe2 C12 139.5(2) 4 4
C16 Fe2 C12 178.1(2) . 4
C13 Fe2 C12 68.45(10) . 4
C14' Fe2 C12 112.9(2) 4 4
C14' Fe2 C12 128.9(2) . 4
C12 Fe2 C12 40.44(12) . 4
C16 Fe2 C14 67.6(3) 4 .
C16 Fe2 C14 67.6(3) . .
C13 Fe2 C14 178.9(3) . .
C14' Fe2 C14 24.1(2) 4 .
C14' Fe2 C14 24.1(2) . .
C12 Fe2 C14 110.5(3) . .
C12 Fe2 C14 110.5(3) 4 .
C16 Fe2 C15 41.1(3) 4 4
C16 Fe2 C15 68.6(3) . 4
C13 Fe2 C15 140.4(2) . 4
C14' Fe2 C15 16.1(2) 4 4
C14' Fe2 C15 55.2(3) . 4
C12 Fe2 C15 137.3(3) . 4
C12 Fe2 C15 110.2(2) 4 4
C14 Fe2 C15 40.1(2) . 4
C16 Fe2 C15 68.6(3) 4 .
C16 Fe2 C15 41.1(3) . .
C13 Fe2 C15 140.4(2) . .
C14' Fe2 C15 55.2(3) 4 .
C14' Fe2 C15 16.1(2) . .
C12 Fe2 C15 110.2(2) . .
C12 Fe2 C15 137.3(3) 4 .
C14 Fe2 C15 40.1(2) . .
C15 Fe2 C15 68.6(4) 4 .
C16 Fe2 C11 140.9(2) 4 .
C16 Fe2 C11 112.7(2) . .
C13 Fe2 C11 40.85(7) . .
C14' Fe2 C11 162.7(2) 4 .
C14' Fe2 C11 124.3(2) . .
C12 Fe2 C11 40.72(8) . .
C12 Fe2 C11 68.44(9) 4 .
C14 Fe2 C11 138.59(16) . .
C15 Fe2 C11 178.0(3) 4 .
C15 Fe2 C11 111.25(19) . .
C16 Fe2 C11 112.7(2) 4 4
C16 Fe2 C11 140.9(2) . 4
C13 Fe2 C11 40.85(7) . 4
C14' Fe2 C11 124.3(2) 4 4
C14' Fe2 C11 162.7(2) . 4
C12 Fe2 C11 68.44(9) . 4
C12 Fe2 C11 40.72(8) 4 4
C14 Fe2 C11 138.59(16) . 4
C15 Fe2 C11 111.25(19) 4 4
C15 Fe2 C11 178.0(3) . 4
C11 Fe2 C11 68.78(11) . 4
C2 C1 C5 108.6(5) . .
C2 C1 Fe1 69.2(3) . .
C5 C1 Fe1 70.4(3) . .
C2 C1 H1 125.7 . .
C5 C1 H1 125.7 . .
Fe1 C1 H1 126.3 . .
C1 C2 C3 106.9(5) . .
C1 C2 Fe1 70.3(3) . .
C3 C2 Fe1 70.4(3) . .
C1 C2 H2 126.6 . .
C3 C2 H2 126.6 . .
Fe1 C2 H2 124.4 . .
C4 C3 C2 108.9(5) . .
C4 C3 Fe1 70.4(2) . .
C2 C3 Fe1 68.9(3) . .
C4 C3 H3 125.5 . .
C2 C3 H3 125.5 . .
Fe1 C3 H3 126.8 . .
C3 C4 C5 107.6(5) . .
C3 C4 Fe1 69.5(3) . .
C5 C4 Fe1 69.9(3) . .
C3 C4 H4 126.2 . .
C5 C4 H4 126.2 . .
Fe1 C4 H4 125.9 . .
C4 C5 C1 108.0(6) . .
C4 C5 Fe1 70.1(3) . .
C1 C5 Fe1 69.2(3) . .
C4 C5 H5 126.0 . .
C1 C5 H5 126.0 . .
Fe1 C5 H5 126.3 . .
C2' C1' C5' 111.1(9) . .
C2' C1' Fe1 70.3(5) . .
C5' C1' Fe1 69.6(5) . .
C2' C1' H1' 124.5 . .
C5' C1' H1' 124.5 . .
Fe1 C1' H1' 127.2 . .
C1' C2' C3' 107.0(9) . .
C1' C2' Fe1 70.0(5) . .
C3' C2' Fe1 68.9(5) . .
C1' C2' H2' 126.5 . .
C3' C2' H2' 126.5 . .
Fe1 C2' H2' 126.1 . .
C4' C3' C2' 106.7(8) . .
C4' C3' Fe1 68.9(5) . .
C2' C3' Fe1 70.1(5) . .
C4' C3' H3' 126.6 . .
C2' C3' H3' 126.6 . .
Fe1 C3' H3' 125.9 . .
C5' C4' C3' 109.1(9) . .
C5' C4' Fe1 70.3(5) . .
C3' C4' Fe1 70.0(5) . .
C5' C4' H4' 125.5 . .
C3' C4' H4' 125.5 . .
Fe1 C4' H4' 125.9 . .
C1' C5' C4' 106.1(9) . .
C1' C5' Fe1 70.4(5) . .
C4' C5' Fe1 69.0(6) . .
C1' C5' H5' 126.9 . .
C4' C5' H5' 126.9 . .
Fe1 C5' H5' 125.3 . .
C7 C6 C10 108.2(2) . .
C7 C6 Fe1 69.34(15) . .
C10 C6 Fe1 70.27(13) . .
C7 C6 H6 125.9 . .
C10 C6 H6 125.9 . .
Fe1 C6 H6 126.1 . .
C8 C7 C6 108.3(2) . .
C8 C7 Fe1 69.80(14) . .
C6 C7 Fe1 69.78(14) . .
C8 C7 H7 125.9 . .
C6 C7 H7 125.9 . .
Fe1 C7 H7 126.1 . .
C7 C8 C9 107.84(19) . .
C7 C8 Fe1 69.41(13) . .
C9 C8 Fe1 69.86(12) . .
C7 C8 H8 126.1 . .
C9 C8 H8 126.1 . .
Fe1 C8 H8 126.2 . .
C8 C9 C10 108.62(19) . .
C8 C9 Fe1 69.45(12) . .
C10 C9 Fe1 70.13(11) . .
C8 C9 H9 125.7 . .
C10 C9 H9 125.7 . .
Fe1 C9 H9 126.3 . .
C9 C10 C6 107.10(19) . .
C9 C10 C11 126.67(18) . .
C6 C10 C11 126.22(19) . .
C9 C10 Fe1 69.10(12) . .
C6 C10 Fe1 68.88(13) . .
C11 C10 Fe1 126.58(14) . .
C13 C11 C12 107.02(18) . .
C13 C11 C10 126.86(19) . .
C12 C11 C10 126.08(18) . .
C13 C11 Fe2 68.75(13) . .
C12 C11 Fe2 69.32(12) . .
C10 C11 Fe2 125.27(14) . .
C12 C12 C11 108.53(12) 4 .
C12 C12 Fe2 69.78(6) 4 .
C11 C12 Fe2 69.96(12) . .
C12 C12 H12 125.7 4 .
C11 C12 H12 125.7 . .
Fe2 C12 H12 126.1 . .
C11 C13 C11 108.9(3) 4 .
C11 C13 Fe2 70.40(13) 4 .
C11 C13 Fe2 70.40(13) . .
C11 C13 H13 125.6 4 .
C11 C13 H13 125.6 . .
Fe2 C13 H13 125.2 . .
C15 C14 C15 110.7(11) 4 .
C15 C14 Fe2 70.1(5) 4 .
C15 C14 Fe2 70.1(5) . .
C15 C14 H14 124.7 4 .
C15 C14 H14 124.7 . .
Fe2 C14 H14 126.8 . .
C14 C15 C16 105.0(7) . .
C14 C15 Fe2 69.8(4) . .
C16 C15 Fe2 66.4(4) . .
C14 C15 H15 127.5 . .
C16 C15 H15 127.5 . .
Fe2 C15 H15 127.7 . .
C16 C16 C15 109.7(4) 4 .
C16 C16 Fe2 69.8(2) 4 .
C15 C16 Fe2 72.5(4) . .
C16 C16 H16 125.2 4 .
C15 C16 H16 125.2 . .
Fe2 C16 H16 124.1 . .
C14' C14' C15' 108.6(4) 4 .
C14' C14' Fe2 69.77(19) 4 .
C15' C14' Fe2 72.4(3) . .
C14' C14' H14' 125.7 4 .
C15' C14' H14' 125.7 . .
Fe2 C14' H14' 123.7 . .
C16' C15' C14' 104.3(7) . .
C16' C15' Fe2 69.7(4) . .
C14' C15' Fe2 67.3(4) . .
C16' C15' H15' 127.9 . .
C14' C15' H15' 127.9 . .
Fe2 C15' H15' 126.6 . .
C15' C16' C15' 114.3(10) 4 .
C15' C16' Fe2 71.8(4) 4 .
C15' C16' Fe2 71.8(4) . .
C15' C16' H16' 122.9 4 .
C15' C16' H16' 122.9 . .
Fe2 C16' H16' 125.2 . .
Cl2 C17 Cl2 31.0(9) 4 .
Cl2 C17 Cl3' 146.4(6) 4 4
Cl2 C17 Cl3' 131.5(5) . 4
Cl2 C17 Cl3' 131.5(5) 4 .
Cl2 C17 Cl3' 146.4(6) . .
Cl3' C17 Cl3' 37.0(7) 4 .
Cl2 C17 Cl3 88.6(6) 4 .
Cl2 C17 Cl3 116.8(6) . .
Cl3' C17 Cl3 83.9(5) 4 .
Cl3' C17 Cl3 47.8(5) . .
Cl2 C17 Cl3 116.8(6) 4 4
Cl2 C17 Cl3 88.6(6) . 4
Cl3' C17 Cl3 47.8(5) 4 4
Cl3' C17 Cl3 83.9(5) . 4
Cl3 C17 Cl3 125.6(7) . 4
Cl2 C17 Cl2' 49.5(6) 4 4
Cl2 C17 Cl2' 78.9(6) . 4
Cl3' C17 Cl2' 117.3(5) 4 4
Cl3' C17 Cl2' 85.1(5) . 4
Cl3 C17 Cl2' 39.1(4) . 4
Cl3 C17 Cl2' 138.2(6) 4 4
Cl2 C17 Cl2' 78.9(6) 4 .
Cl2 C17 Cl2' 49.5(5) . .
Cl3' C17 Cl2' 85.1(5) 4 .
Cl3' C17 Cl2' 117.3(5) . .
Cl3 C17 Cl2' 138.2(6) . .
Cl3 C17 Cl2' 39.1(4) 4 .
Cl2' C17 Cl2' 117.6(8) 4 .
Cl2 C17 Cl1 110.6(5) 4 4
Cl2 C17 Cl1 136.6(8) . 4
Cl3' C17 Cl1 63.3(7) 4 4
Cl3' C17 Cl1 26.3(3) . 4
Cl3 C17 Cl1 22.4(5) . 4
Cl3 C17 Cl1 109.0(5) 4 4
Cl2' C17 Cl1 61.3(5) 4 4
Cl2' C17 Cl1 136.3(6) . 4
Cl2 C17 Cl1 136.6(8) 4 .
Cl2 C17 Cl1 110.6(5) . .
Cl3' C17 Cl1 26.3(3) 4 .
Cl3' C17 Cl1 63.3(7) . .
Cl3 C17 Cl1 109.0(5) . .
Cl3 C17 Cl1 22.4(5) 4 .
Cl2' C17 Cl1 136.3(6) 4 .
Cl2' C17 Cl1 61.3(5) . .
Cl1 C17 Cl1 89.3(7) 4 .
Cl2 C17 Cl1' 29.9(3) 4 .
Cl2 C17 Cl1' 60.6(7) . .
Cl3' C17 Cl1' 136.0(6) 4 .
Cl3' C17 Cl1' 105.8(4) . .
Cl3 C17 Cl1' 59.5(5) . .
Cl3 C17 Cl1' 138.1(6) 4 .
Cl2' C17 Cl1' 20.7(4) 4 .
Cl2' C17 Cl1' 105.6(5) . .
Cl1 C17 Cl1' 81.8(4) 4 .
Cl1 C17 Cl1' 148.0(6) . .
Cl2 C17 Cl1' 60.6(7) 4 4
Cl2 C17 Cl1' 29.9(3) . 4
Cl3' C17 Cl1' 105.8(4) 4 4
Cl3' C17 Cl1' 136.0(6) . 4
Cl3 C17 Cl1' 138.1(6) . 4
Cl3 C17 Cl1' 59.5(5) 4 4
Cl2' C17 Cl1' 105.6(5) 4 4
Cl2' C17 Cl1' 20.7(4) . 4
Cl1 C17 Cl1' 148.0(6) 4 4
Cl1 C17 Cl1' 81.8(4) . 4
Cl1' C17 Cl1' 89.5(6) . 4
Cl2 C17 H17 105.4 4 .
Cl2 C17 H17 106.6 . .
Cl3' C17 H17 108.1 4 .
Cl3' C17 H17 106.7 . .
Cl3 C17 H17 110.7 4 .
Cl2' C17 H17 111.1 4 .
Cl1 C17 H17 103.5 4 .
Cl1 C17 H17 106.6 . .
Cl1' C17 H17 105.3 . .
Cl1' C17 H17 108.5 4 .

loop_
_geom_bond_atom_site_label_1
_geom_bond_atom_site_label_2
_geom_bond_distance
_geom_bond_site_symmetry_2
Fe1 C4' 2.024(11) .
Fe1 C2 2.024(5) .
Fe1 C7 2.029(2) .
Fe1 C8 2.034(2) .
Fe1 C6 2.035(3) .
Fe1 C1 2.038(5) .
Fe1 C3' 2.038(8) .
Fe1 C9 2.040(2) .
Fe1 C5' 2.040(9) .
Fe1 C3 2.044(4) .
Fe1 C1' 2.050(8) .
Fe1 C5 2.053(5) .
Fe2 C16 1.971(7) 4
Fe2 C16 1.971(7) .
Fe2 C13 2.033(3) .
Fe2 C14' 2.041(6) 4
Fe2 C14' 2.041(6) .
Fe2 C12 2.046(2) .
Fe2 C12 2.046(2) 4
Fe2 C14 2.048(8) .
Fe2 C15 2.052(7) 4
Fe2 C15 2.052(7) .
Fe2 C11 2.055(2) .
Fe2 C11 2.055(2) 4
C1 C2 1.406(8) .
C1 C5 1.413(8) .
C1 H1 0.9300 .
C2 C3 1.416(8) .
C2 H2 0.9300 .
C3 C4 1.405(7) .
C3 H3 0.9300 .
C4 C5 1.406(7) .
C4 H4 0.9300 .
C5 H5 0.9300 .
C1' C2' 1.392(11) .
C1' C5' 1.399(11) .
C1' H1' 0.9300 .
C2' C3' 1.433(11) .
C2' H2' 0.9300 .
C3' C4' 1.425(12) .
C3' H3' 0.9300 .
C4' C5' 1.415(12) .
C4' H4' 0.9300 .
C5' H5' 0.9300 .
C6 C7 1.419(3) .
C6 C10 1.427(3) .
C6 H6 0.9300 .
C7 C8 1.416(3) .
C7 H7 0.9300 .
C8 C9 1.416(3) .
C8 H8 0.9300 .
C9 C10 1.426(3) .
C9 H9 0.9300 .
C10 C11 1.462(3) .
C11 C13 1.427(3) .
C11 C12 1.427(3) .
C12 C12 1.414(4) 4
C12 H12 0.9300 .
C13 C11 1.427(3) 4
C13 H13 0.9300 .
C14 C15 1.406(8) 4
C14 C15 1.406(8) .
C14 H14 0.9300 .
C15 C16 1.413(12) .
C15 H15 0.9300 .
C16 C16 1.361(14) 4
C16 H16 0.9300 .
C14' C14' 1.411(13) 4
C14' C15' 1.429(11) .
C14' H14' 0.9300 .
C15' C16' 1.382(7) .
C15' H15' 0.9300 .
C16' C15' 1.382(7) 4
C16' H16' 0.9300 .
C17 Cl2 1.672(7) 4
C17 Cl2 1.672(7) .
C17 Cl3' 1.684(7) 4
C17 Cl3' 1.684(7) .
C17 Cl3 1.739(7) .
C17 Cl3 1.739(7) 4
C17 Cl2' 1.759(8) 4
C17 Cl2' 1.759(8) .
C17 Cl1 1.775(7) 4
C17 Cl1 1.775(7) .
C17 Cl1' 1.799(7) .
C17 Cl1' 1.799(7) 4
C17 H17 0.9800 .

loop_
_geom_torsion_atom_site_label_1
_geom_torsion_atom_site_label_2
_geom_torsion_atom_site_label_3
_geom_torsion_atom_site_label_4
_geom_torsion
_geom_torsion_site_symmetry_1
_geom_torsion_site_symmetry_4
C4' Fe1 C1 C2 102.8(6) . .
C7 Fe1 C1 C2 -37.2(8) . .
C8 Fe1 C1 C2 164.6(4) . .
C6 Fe1 C1 C2 -73.5(4) . .
C3' Fe1 C1 C2 59.7(5) . .
C9 Fe1 C1 C2 -158.8(3) . .
C5' Fe1 C1 C2 144.8(15) . .
C3 Fe1 C1 C2 39.0(3) . .
C1' Fe1 C1 C2 -20.5(7) . .
C5 Fe1 C1 C2 119.9(5) . .
C4' Fe1 C1 C5 -17.0(5) . .
C2 Fe1 C1 C5 -119.9(5) . .
C7 Fe1 C1 C5 -157.0(5) . .
C8 Fe1 C1 C5 44.7(7) . .
C6 Fe1 C1 C5 166.6(3) . .
C3' Fe1 C1 C5 -60.2(4) . .
C9 Fe1 C1 C5 81.3(4) . .
C5' Fe1 C1 C5 24.9(12) . .
C3 Fe1 C1 C5 -80.9(4) . .
C1' Fe1 C1 C5 -140.3(8) . .
C5 C1 C2 C3 -1.7(6) . .
Fe1 C1 C2 C3 -61.3(4) . .
C5 C1 C2 Fe1 59.6(4) . .
C4' Fe1 C2 C1 -55.3(5) . .
C7 Fe1 C2 C1 166.9(3) . .
C8 Fe1 C2 C1 -160.7(5) . .
C6 Fe1 C2 C1 125.3(3) . .
C3' Fe1 C2 C1 -99.4(5) . .
C9 Fe1 C2 C1 50.1(6) . .
C5' Fe1 C2 C1 -11.8(5) . .
C3 Fe1 C2 C1 -117.0(5) . .
C1' Fe1 C2 C1 24.2(9) . .
C5 Fe1 C2 C1 -37.2(3) . .
C4' Fe1 C2 C3 61.7(5) . .
C7 Fe1 C2 C3 -76.0(4) . .
C8 Fe1 C2 C3 -43.7(7) . .
C6 Fe1 C2 C3 -117.6(4) . .
C1 Fe1 C2 C3 117.0(5) . .
C3' Fe1 C2 C3 17.7(4) . .
C9 Fe1 C2 C3 167.1(4) . .
C5' Fe1 C2 C3 105.3(5) . .
C1' Fe1 C2 C3 141.2(11) . .
C5 Fe1 C2 C3 79.8(4) . .
C1 C2 C3 C4 2.1(6) . .
Fe1 C2 C3 C4 -59.1(3) . .
C1 C2 C3 Fe1 61.2(4) . .
C4' Fe1 C3 C4 23.2(4) . .
C2 Fe1 C3 C4 120.5(5) . .
C7 Fe1 C3 C4 -116.6(4) . .
C8 Fe1 C3 C4 -75.1(4) . .
C6 Fe1 C3 C4 -159.2(3) . .
C1 Fe1 C3 C4 81.7(4) . .
C3' Fe1 C3 C4 -10.9(10) . .
C9 Fe1 C3 C4 -43.2(8) . .
C5' Fe1 C3 C4 64.8(4) . .
C1' Fe1 C3 C4 105.8(5) . .
C5 Fe1 C3 C4 37.7(4) . .
C4' Fe1 C3 C2 -97.3(5) . .
C7 Fe1 C3 C2 122.9(4) . .
C8 Fe1 C3 C2 164.4(3) . .
C6 Fe1 C3 C2 80.3(4) . .
C1 Fe1 C3 C2 -38.8(3) . .
C3' Fe1 C3 C2 -131.4(12) . .
C9 Fe1 C3 C2 -163.6(5) . .
C5' Fe1 C3 C2 -55.7(4) . .
C1' Fe1 C3 C2 -14.7(4) . .
C5 Fe1 C3 C2 -82.7(4) . .
C2 C3 C4 C5 -1.6(6) . .
Fe1 C3 C4 C5 -59.8(3) . .
C2 C3 C4 Fe1 58.2(4) . .
C4' Fe1 C4 C3 -124.6(10) . .
C2 Fe1 C4 C3 -37.2(4) . .
C7 Fe1 C4 C3 80.9(4) . .
C8 Fe1 C4 C3 123.5(4) . .
C6 Fe1 C4 C3 46.9(6) . .
C1 Fe1 C4 C3 -81.0(4) . .
C3' Fe1 C4 C3 9.9(9) . .
C9 Fe1 C4 C3 164.7(3) . .
C5' Fe1 C4 C3 -98.0(4) . .
C1' Fe1 C4 C3 -57.2(4) . .
C5 Fe1 C4 C3 -118.6(5) . .
C4' Fe1 C4 C5 -6.0(10) . .
C2 Fe1 C4 C5 81.5(4) . .
C7 Fe1 C4 C5 -160.5(3) . .
C8 Fe1 C4 C5 -117.9(4) . .
C6 Fe1 C4 C5 165.5(4) . .
C1 Fe1 C4 C5 37.7(4) . .
C3' Fe1 C4 C5 128.6(10) . .
C9 Fe1 C4 C5 -76.7(4) . .
C5' Fe1 C4 C5 20.6(4) . .
C3 Fe1 C4 C5 118.6(5) . .
C1' Fe1 C4 C5 61.5(4) . .
C3 C4 C5 C1 0.5(6) . .
Fe1 C4 C5 C1 -59.0(4) . .
C3 C4 C5 Fe1 59.6(3) . .
C2 C1 C5 C4 0.7(6) . .
Fe1 C1 C5 C4 59.6(4) . .
C2 C1 C5 Fe1 -58.8(4) . .
C4' Fe1 C5 C4 8.1(13) . .
C2 Fe1 C5 C4 -81.9(4) . .
C7 Fe1 C5 C4 43.9(6) . .
C8 Fe1 C5 C4 79.9(4) . .
C6 Fe1 C5 C4 -159.2(5) . .
C1 Fe1 C5 C4 -119.3(5) . .
C3' Fe1 C5 C4 -20.2(4) . .
C9 Fe1 C5 C4 123.0(3) . .
C5' Fe1 C5 C4 -135.4(8) . .
C3 Fe1 C5 C4 -37.8(3) . .
C1' Fe1 C5 C4 -102.1(5) . .
C4' Fe1 C5 C1 127.4(16) . .
C2 Fe1 C5 C1 37.3(4) . .
C7 Fe1 C5 C1 163.1(4) . .
C8 Fe1 C5 C1 -160.9(4) . .
C6 Fe1 C5 C1 -39.9(8) . .
C3' Fe1 C5 C1 99.0(5) . .
C9 Fe1 C5 C1 -117.8(4) . .
C5' Fe1 C5 C1 -16.2(7) . .
C3 Fe1 C5 C1 81.4(4) . .
C1' Fe1 C5 C1 17.1(4) . .
C4' Fe1 C1' C2' 83.5(7) . .
C2 Fe1 C1' C2' -9.0(8) . .
C7 Fe1 C1' C2' -58.5(7) . .
C8 Fe1 C1' C2' -138(10) . .
C6 Fe1 C1' C2' -94.5(6) . .
C1 Fe1 C1' C2' 129.3(10) . .
C3' Fe1 C1' C2' 38.7(6) . .
C9 Fe1 C1' C2' -174.0(5) . .
C5' Fe1 C1' C2' 122.7(9) . .
C3 Fe1 C1' C2' 20.0(5) . .
C5 Fe1 C1' C2' 100.7(6) . .
C4' Fe1 C1' C5' -39.2(6) . .
C2 Fe1 C1' C5' -131.7(13) . .
C7 Fe1 C1' C5' 178.8(5) . .
C8 Fe1 C1' C5' 99(10) . .
C6 Fe1 C1' C5' 142.9(6) . .
C1 Fe1 C1' C5' 6.6(8) . .
C3' Fe1 C1' C5' -83.9(6) . .
C9 Fe1 C1' C5' 63.4(7) . .
C3 Fe1 C1' C5' -102.6(7) . .
C5 Fe1 C1' C5' -21.9(5) . .
C5' C1' C2' C3' -1.5(10) . .
Fe1 C1' C2' C3' -59.3(6) . .
C5' C1' C2' Fe1 57.8(6) . .
C4' Fe1 C2' C1' -79.6(7) . .
C2 Fe1 C2' C1' 8.9(8) . .
C7 Fe1 C2' C1' 143.0(6) . .
C8 Fe1 C2' C1' 177.8(5) . .
C6 Fe1 C2' C1' 99.7(6) . .
C1 Fe1 C2' C1' -21.6(5) . .
C3' Fe1 C2' C1' -118.2(9) . .
C9 Fe1 C2' C1' 58(4) . .
C5' Fe1 C2' C1' -35.6(6) . .
C3 Fe1 C2' C1' -132.6(11) . .
C5 Fe1 C2' C1' -62.5(6) . .
C4' Fe1 C2' C3' 38.6(6) . .
C2 Fe1 C2' C3' 127.1(12) . .
C7 Fe1 C2' C3' -98.7(6) . .
C8 Fe1 C2' C3' -64.0(7) . .
C6 Fe1 C2' C3' -142.1(6) . .
C1 Fe1 C2' C3' 96.6(6) . .
C9 Fe1 C2' C3' 177(3) . .
C5' Fe1 C2' C3' 82.6(6) . .
C3 Fe1 C2' C3' -14.4(7) . .
C1' Fe1 C2' C3' 118.2(9) . .
C5 Fe1 C2' C3' 55.7(5) . .
C1' C2' C3' C4' 0.5(10) . .
Fe1 C2' C3' C4' -59.5(7) . .
C1' C2' C3' Fe1 60.0(6) . .
C2 Fe1 C3' C4' 98.3(6) . .
C7 Fe1 C3' C4' -144.1(6) . .
C8 Fe1 C3' C4' -99.7(6) . .
C6 Fe1 C3' C4' 175.9(5) . .
C1 Fe1 C3' C4' 55.2(6) . .
C9 Fe1 C3' C4' -61.6(8) . .
C5' Fe1 C3' C4' 37.2(5) . .
C3 Fe1 C3' C4' 134.9(13) . .
C1' Fe1 C3' C4' 80.4(6) . .
C5 Fe1 C3' C4' 12.1(6) . .
C4' Fe1 C3' C2' -117.9(8) . .
C2 Fe1 C3' C2' -19.6(4) . .
C7 Fe1 C3' C2' 98.0(6) . .
C8 Fe1 C3' C2' 142.4(5) . .
C6 Fe1 C3' C2' 58.0(7) . .
C1 Fe1 C3' C2' -62.7(5) . .
C9 Fe1 C3' C2' -179.5(5) . .
C5' Fe1 C3' C2' -80.7(6) . .
C3 Fe1 C3' C2' 17.0(9) . .
C1' Fe1 C3' C2' -37.5(5) . .
C5 Fe1 C3' C2' -105.8(6) . .
C2' C3' C4' C5' 0.6(11) . .
Fe1 C3' C4' C5' -59.6(7) . .
C2' C3' C4' Fe1 60.2(6) . .
C2 Fe1 C4' C5' 59.8(5) . .
C7 Fe1 C4' C5' 179.0(4) . .
C8 Fe1 C4' C5' -140.0(5) . .
C6 Fe1 C4' C5' 70(6) . .
C1 Fe1 C4' C5' 17.2(5) . .
C3' Fe1 C4' C5' 120.0(8) . .
C9 Fe1 C4' C5' -95.0(6) . .
C3 Fe1 C4' C5' 103.6(6) . .
C1' Fe1 C4' C5' 38.5(5) . .
C5 Fe1 C4' C5' -23.5(12) . .
C2 Fe1 C4' C3' -60.2(5) . .
C7 Fe1 C4' C3' 59.0(8) . .
C8 Fe1 C4' C3' 99.9(6) . .
C6 Fe1 C4' C3' -50(6) . .
C1 Fe1 C4' C3' -102.8(6) . .
C9 Fe1 C4' C3' 145.0(5) . .
C5' Fe1 C4' C3' -120.0(8) . .
C3 Fe1 C4' C3' -16.4(5) . .
C1' Fe1 C4' C3' -81.5(6) . .
C5 Fe1 C4' C3' -143.5(17) . .
C2' C1' C5' C4' 1.9(11) . .
Fe1 C1' C5' C4' 60.0(7) . .
C2' C1' C5' Fe1 -58.2(7) . .
C3' C4' C5' C1' -1.5(11) . .
Fe1 C4' C5' C1' -60.9(6) . .
C3' C4' C5' Fe1 59.4(7) . .
C4' Fe1 C5' C1' 117.0(9) . .
C2 Fe1 C5' C1' 18.1(5) . .
C7 Fe1 C5' C1' -35(12) . .
C8 Fe1 C5' C1' -176.9(4) . .
C6 Fe1 C5' C1' -57.8(7) . .
C1 Fe1 C5' C1' -9.1(10) . .
C3' Fe1 C5' C1' 79.4(6) . .
C9 Fe1 C5' C1' -139.6(5) . .
C3 Fe1 C5' C1' 59.3(5) . .
C5 Fe1 C5' C1' 132.3(10) . .
C2 Fe1 C5' C4' -98.8(7) . .
C7 Fe1 C5' C4' -152(12) . .
C8 Fe1 C5' C4' 66.2(8) . .
C6 Fe1 C5' C4' -174.8(6) . .
C1 Fe1 C5' C4' -126.1(16) . .
C3' Fe1 C5' C4' -37.5(6) . .
C9 Fe1 C5' C4' 103.5(6) . .
C3 Fe1 C5' C4' -57.6(6) . .
C1' Fe1 C5' C4' -117.0(9) . .
C5 Fe1 C5' C4' 15.4(7) . .
C4' Fe1 C6 C7 113(6) . .
C2 Fe1 C6 C7 123.1(3) . .
C8 Fe1 C6 C7 -37.62(14) . .
C1 Fe1 C6 C7 163.7(3) . .
C3' Fe1 C6 C7 66.1(5) . .
C9 Fe1 C6 C7 -81.45(15) . .
C5' Fe1 C6 C7 179.2(4) . .
C3 Fe1 C6 C7 80.8(3) . .
C1' Fe1 C6 C7 143.9(4) . .
C5 Fe1 C6 C7 -165.5(6) . .
C4' Fe1 C6 C10 -128(6) . .
C2 Fe1 C6 C10 -117.6(3) . .
C7 Fe1 C6 C10 119.3(2) . .
C8 Fe1 C6 C10 81.68(14) . .
C1 Fe1 C6 C10 -77.0(3) . .
C3' Fe1 C6 C10 -174.6(4) . .
C9 Fe1 C6 C10 37.85(13) . .
C5' Fe1 C6 C10 -61.5(4) . .
C3 Fe1 C6 C10 -159.9(3) . .
C1' Fe1 C6 C10 -96.8(4) . .
C5 Fe1 C6 C10 -46.2(7) . .
C10 C6 C7 C8 -0.4(3) . .
Fe1 C6 C7 C8 59.40(17) . .
C10 C6 C7 Fe1 -59.76(17) . .
C4' Fe1 C7 C8 65.9(6) . .
C2 Fe1 C7 C8 164.8(3) . .
C6 Fe1 C7 C8 -119.4(2) . .
C1 Fe1 C7 C8 -166.9(6) . .
C3' Fe1 C7 C8 103.2(4) . .
C9 Fe1 C7 C8 -37.76(14) . .
C5' Fe1 C7 C8 -143(12) . .
C3 Fe1 C7 C8 123.2(3) . .
C1' Fe1 C7 C8 -177.0(4) . .
C5 Fe1 C7 C8 50.4(4) . .
C4' Fe1 C7 C6 -174.6(6) . .
C2 Fe1 C7 C6 -75.8(3) . .
C8 Fe1 C7 C6 119.4(2) . .
C1 Fe1 C7 C6 -47.5(6) . .
C3' Fe1 C7 C6 -137.4(4) . .
C9 Fe1 C7 C6 81.67(15) . .
C5' Fe1 C7 C6 -23(12) . .
C3 Fe1 C7 C6 -117.3(3) . .
C1' Fe1 C7 C6 -57.5(4) . .
C5 Fe1 C7 C6 169.9(4) . .
C6 C7 C8 C9 0.1(3) . .
Fe1 C7 C8 C9 59.52(15) . .
C6 C7 C8 Fe1 -59.38(18) . .
C4' Fe1 C8 C7 -140.3(4) . .
C2 Fe1 C8 C7 -42.6(6) . .
C6 Fe1 C8 C7 37.70(14) . .
C1 Fe1 C8 C7 169.9(4) . .
C3' Fe1 C8 C7 -94.9(4) . .
C9 Fe1 C8 C7 119.10(19) . .
C5' Fe1 C8 C7 178.7(5) . .
C3 Fe1 C8 C7 -75.8(3) . .
C1' Fe1 C8 C7 82(10) . .
C5 Fe1 C8 C7 -158.0(2) . .
C4' Fe1 C8 C9 100.6(4) . .
C2 Fe1 C8 C9 -161.7(5) . .
C7 Fe1 C8 C9 -119.10(19) . .
C6 Fe1 C8 C9 -81.40(14) . .
C1 Fe1 C8 C9 50.8(5) . .
C3' Fe1 C8 C9 146.0(4) . .
C5' Fe1 C8 C9 59.6(5) . .
C3 Fe1 C8 C9 165.1(3) . .
C1' Fe1 C8 C9 -37(10) . .
C5 Fe1 C8 C9 82.9(3) . .
C7 C8 C9 C10 0.1(2) . .
Fe1 C8 C9 C10 59.38(14) . .
C7 C8 C9 Fe1 -59.24(16) . .
C4' Fe1 C9 C8 -99.1(4) . .
C2 Fe1 C9 C8 165.4(4) . .
C7 Fe1 C9 C8 37.85(14) . .
C6 Fe1 C9 C8 81.94(14) . .
C1 Fe1 C9 C8 -158.6(3) . .
C3' Fe1 C9 C8 -59.4(6) . .
C5' Fe1 C9 C8 -143.5(4) . .
C3 Fe1 C9 C8 -42.0(6) . .
C1' Fe1 C9 C8 178.2(5) . .
C5 Fe1 C9 C8 -116.0(3) . .
C4' Fe1 C9 C10 141.1(4) . .
C2 Fe1 C9 C10 45.5(5) . .
C7 Fe1 C9 C10 -82.01(14) . .
C8 Fe1 C9 C10 -119.87(18) . .
C6 Fe1 C9 C10 -37.92(12) . .
C1 Fe1 C9 C10 81.5(3) . .
C3' Fe1 C9 C10 -179.3(5) . .
C5' Fe1 C9 C10 96.6(4) . .
C3 Fe1 C9 C10 -161.9(6) . .
C1' Fe1 C9 C10 58.3(5) . .
C5 Fe1 C9 C10 124.1(3) . .
C8 C9 C10 C6 -0.4(2) . .
Fe1 C9 C10 C6 58.59(15) . .
C8 C9 C10 C11 -179.69(19) . .
Fe1 C9 C10 C11 -120.7(2) . .
C8 C9 C10 Fe1 -58.96(15) . .
C7 C6 C10 C9 0.5(3) . .
Fe1 C6 C10 C9 -58.73(15) . .
C7 C6 C10 C11 179.8(2) . .
Fe1 C6 C10 C11 120.6(2) . .
C7 C6 C10 Fe1 59.19(18) . .
C4' Fe1 C10 C9 -65.7(5) . .
C2 Fe1 C10 C9 -160.6(3) . .
C7 Fe1 C10 C9 81.25(14) . .
C8 Fe1 C10 C9 37.34(13) . .
C6 Fe1 C10 C9 119.01(18) . .
C1 Fe1 C10 C9 -117.8(3) . .
C3' Fe1 C10 C9 175(4) . .
C5' Fe1 C10 C9 -100.0(4) . .
C3 Fe1 C10 C9 165.9(5) . .
C1' Fe1 C10 C9 -142.6(4) . .
C5 Fe1 C10 C9 -76.2(3) . .
C4' Fe1 C10 C6 175.3(5) . .
C2 Fe1 C10 C6 80.4(3) . .
C7 Fe1 C10 C6 -37.76(14) . .
C8 Fe1 C10 C6 -81.67(15) . .
C1 Fe1 C10 C6 123.2(3) . .
C3' Fe1 C10 C6 56(4) . .
C9 Fe1 C10 C6 -119.01(18) . .
C5' Fe1 C10 C6 141.0(4) . .
C3 Fe1 C10 C6 46.9(5) . .
C1' Fe1 C10 C6 98.3(4) . .
C5 Fe1 C10 C6 164.8(3) . .
C4' Fe1 C10 C11 55.2(6) . .
C2 Fe1 C10 C11 -39.8(3) . .
C7 Fe1 C10 C11 -157.9(2) . .
C8 Fe1 C10 C11 158.2(2) . .
C6 Fe1 C10 C11 -120.1(2) . .
C1 Fe1 C10 C11 3.1(3) . .
C3' Fe1 C10 C11 -65(4) . .
C9 Fe1 C10 C11 120.8(2) . .
C5' Fe1 C10 C11 20.8(4) . .
C3 Fe1 C10 C11 -73.2(5) . .
C1' Fe1 C10 C11 -21.8(4) . .
C5 Fe1 C10 C11 44.6(3) . .
C9 C10 C11 C13 2.6(3) . .
C6 C10 C11 C13 -176.5(3) . .
Fe1 C10 C11 C13 -87.3(3) . .
C9 C10 C11 C12 -174.8(2) . .
C6 C10 C11 C12 6.0(3) . .
Fe1 C10 C11 C12 95.3(2) . .
C9 C10 C11 Fe2 -85.9(2) . .
C6 C10 C11 Fe2 94.9(2) . .
Fe1 C10 C11 Fe2 -175.86(11) . .
C16 Fe2 C11 C13 -62.7(3) 4 .
C16 Fe2 C11 C13 -100.1(3) . .
C14' Fe2 C11 C13 179.6(7) 4 .
C14' Fe2 C11 C13 -155.2(3) . .
C12 Fe2 C11 C13 118.85(18) . .
C12 Fe2 C11 C13 81.55(15) 4 .
C14 Fe2 C11 C13 178.6(4) . .
C15 Fe2 C11 C13 129(6) 4 .
C15 Fe2 C11 C13 -144.5(3) . .
C11 Fe2 C11 C13 37.67(15) 4 .
C16 Fe2 C11 C12 178.5(3) 4 .
C16 Fe2 C11 C12 141.1(3) . .
C13 Fe2 C11 C12 -118.85(19) . .
C14' Fe2 C11 C12 60.7(7) 4 .
C14' Fe2 C11 C12 86.0(3) . .
C12 Fe2 C11 C12 -37.30(13) 4 .
C14 Fe2 C11 C12 59.7(4) . .
C15 Fe2 C11 C12 10(6) 4 .
C15 Fe2 C11 C12 96.6(3) . .
C11 Fe2 C11 C12 -81.19(13) 4 .
C16 Fe2 C11 C10 58.2(4) 4 .
C16 Fe2 C11 C10 20.8(3) . .
C13 Fe2 C11 C10 120.9(2) . .
C14' Fe2 C11 C10 -59.6(7) 4 .
C14' Fe2 C11 C10 -34.3(3) . .
C12 Fe2 C11 C10 -120.3(2) . .
C12 Fe2 C11 C10 -157.57(19) 4 .
C14 Fe2 C11 C10 -60.5(4) . .
C15 Fe2 C11 C10 -110(6) 4 .
C15 Fe2 C11 C10 -23.6(3) . .
C11 Fe2 C11 C10 158.55(14) 4 .
C13 C11 C12 C12 0.71(19) . 4
C10 C11 C12 C12 178.57(16) . 4
Fe2 C11 C12 C12 59.32(6) . 4
C13 C11 C12 Fe2 -58.61(16) . .
C10 C11 C12 Fe2 119.2(2) . .
C16 Fe2 C12 C12 90(7) 4 4
C16 Fe2 C12 C12 177.1(4) . 4
C13 Fe2 C12 C12 -81.64(5) . 4
C14' Fe2 C12 C12 79.8(3) 4 4
C14' Fe2 C12 C12 123.8(2) . 4
C14 Fe2 C12 C12 97.93(12) . 4
C15 Fe2 C12 C12 60.9(3) 4 4
C15 Fe2 C12 C12 140.9(2) . 4
C11 Fe2 C12 C12 -119.66(11) . 4
C11 Fe2 C12 C12 -37.56(8) 4 4
C16 Fe2 C12 C11 -150(7) 4 .
C16 Fe2 C12 C11 -63.3(4) . .
C13 Fe2 C12 C11 38.02(11) . .
C14' Fe2 C12 C11 -160.5(3) 4 .
C14' Fe2 C12 C11 -116.6(3) . .
C12 Fe2 C12 C11 119.66(11) 4 .
C14 Fe2 C12 C11 -142.41(15) . .
C15 Fe2 C12 C11 -179.5(3) 4 .
C15 Fe2 C12 C11 -99.5(2) . .
C11 Fe2 C12 C11 82.10(16) 4 .
C12 C11 C13 C11 -1.2(3) . 4
C10 C11 C13 C11 -178.99(13) . 4
Fe2 C11 C13 C11 -60.13(19) . 4
C12 C11 C13 Fe2 58.97(15) . .
C10 C11 C13 Fe2 -118.9(2) . .
C16 Fe2 C13 C11 -98.2(3) 4 4
C16 Fe2 C13 C11 -142.4(3) . 4
C14' Fe2 C13 C11 -60.2(6) 4 4
C14' Fe2 C13 C11 179.7(5) . 4
C12 Fe2 C13 C11 81.53(15) . 4
C12 Fe2 C13 C11 37.91(13) 4 4
C14 Fe2 C13 C11 59.72(14) . 4
C15 Fe2 C13 C11 -58.1(4) 4 4
C15 Fe2 C13 C11 177.5(4) . 4
C11 Fe2 C13 C11 119.4(2) . 4
C16 Fe2 C13 C11 142.4(3) 4 .
C16 Fe2 C13 C11 98.2(3) . .
C14' Fe2 C13 C11 -179.7(5) 4 .
C14' Fe2 C13 C11 60.2(6) . .
C12 Fe2 C13 C11 -37.91(13) . .
C12 Fe2 C13 C11 -81.53(15) 4 .
C14 Fe2 C13 C11 -59.72(14) . .
C15 Fe2 C13 C11 -177.5(4) 4 .
C15 Fe2 C13 C11 58.1(4) . .
C11 Fe2 C13 C11 -119.4(2) 4 .
C16 Fe2 C14 C15 39.1(5) 4 4
C16 Fe2 C14 C15 83.0(6) . 4
C13 Fe2 C14 C15 -119.0(6) . 4
C14' Fe2 C14 C15 3.1(8) 4 4
C14' Fe2 C14 C15 119.0(10) . 4
C12 Fe2 C14 C15 -140.6(5) . 4
C12 Fe2 C14 C15 -97.3(5) 4 4
C15 Fe2 C14 C15 122.1(10) . 4
C11 Fe2 C14 C15 -177.6(4) . 4
C11 Fe2 C14 C15 -60.3(7) 4 4
C16 Fe2 C14 C15 -83.0(6) 4 .
C16 Fe2 C14 C15 -39.1(5) . .
C13 Fe2 C14 C15 119.0(6) . .
C14' Fe2 C14 C15 -119.0(10) 4 .
C14' Fe2 C14 C15 -3.1(8) . .
C12 Fe2 C14 C15 97.3(5) . .
C12 Fe2 C14 C15 140.6(5) 4 .
C15 Fe2 C14 C15 -122.1(10) 4 .
C11 Fe2 C14 C15 60.3(7) . .
C11 Fe2 C14 C15 177.6(4) 4 .
C15 C14 C15 C16 -1.1(10) 4 .
Fe2 C14 C15 C16 57.3(5) . .
C15 C14 C15 Fe2 -58.4(7) 4 .
C16 Fe2 C15 C14 80.2(6) 4 .
C16 Fe2 C15 C14 117.4(7) . .
C13 Fe2 C15 C14 -178.5(4) . .
C14' Fe2 C15 C14 25.8(4) 4 .
C14' Fe2 C15 C14 4.6(12) . .
C12 Fe2 C15 C14 -98.3(5) . .
C12 Fe2 C15 C14 -61.1(6) 4 .
C15 Fe2 C15 C14 35.9(6) 4 .
C11 Fe2 C15 C14 -141.9(5) . .
C11 Fe2 C15 C14 -51(6) 4 .
C16 Fe2 C15 C16 -37.3(5) 4 .
C13 Fe2 C15 C16 64.1(5) . .
C14' Fe2 C15 C16 -91.7(6) 4 .
C14' Fe2 C15 C16 -112.9(15) . .
C12 Fe2 C15 C16 144.3(4) . .
C12 Fe2 C15 C16 -178.6(3) 4 .
C14 Fe2 C15 C16 -117.4(7) . .
C15 Fe2 C15 C16 -81.5(4) 4 .
C11 Fe2 C15 C16 100.6(4) . .
C11 Fe2 C15 C16 -169(6) 4 .
C14 C15 C16 C16 0.6(6) . 4
Fe2 C15 C16 C16 60.2(2) . 4
C14 C15 C16 Fe2 -59.5(5) . .
C13 Fe2 C16 C16 99.17(15) . 4
C14' Fe2 C16 C16 -55.1(3) 4 4
C14' Fe2 C16 C16 -99.7(3) . 4
C12 Fe2 C16 C16 -177.1(4) . 4
C12 Fe2 C16 C16 -89(7) 4 4
C14 Fe2 C16 C16 -81.27(18) . 4
C15 Fe2 C16 C16 -37.9(3) 4 4
C15 Fe2 C16 C16 -119.5(4) . 4
C11 Fe2 C16 C16 143.75(19) . 4
C11 Fe2 C16 C16 59.9(2) 4 4
C16 Fe2 C16 C15 119.5(4) 4 .
C13 Fe2 C16 C15 -141.3(3) . .
C14' Fe2 C16 C15 64.4(5) 4 .
C14' Fe2 C16 C15 19.7(3) . .
C12 Fe2 C16 C15 -57.6(5) . .
C12 Fe2 C16 C15 31(7) 4 .
C14 Fe2 C16 C15 38.2(4) . .
C15 Fe2 C16 C15 81.6(5) 4 .
C11 Fe2 C16 C15 -96.8(4) . .
C11 Fe2 C16 C15 179.4(3) 4 .
C16 Fe2 C14' C14' 55.1(3) 4 4
C16 Fe2 C14' C14' 99.7(3) . 4
C13 Fe2 C14' C14' 147.9(6) . 4
C12 Fe2 C14' C14' -123.76(17) . 4
C12 Fe2 C14' C14' -79.88(18) 4 4
C14 Fe2 C14' C14' -34.5(8) . 4
C15 Fe2 C14' C14' 8.9(5) 4 4
C15 Fe2 C14' C14' 152.7(14) . 4
C11 Fe2 C14' C14' -168.7(2) . 4
C11 Fe2 C14' C14' -32.9(6) 4 4
C16 Fe2 C14' C15' -63.2(5) 4 .
C16 Fe2 C14' C15' -18.6(3) . .
C13 Fe2 C14' C15' 29.6(7) . .
C14' Fe2 C14' C15' -118.2(3) 4 .
C12 Fe2 C14' C15' 118.0(3) . .
C12 Fe2 C14' C15' 161.9(3) 4 .
C14 Fe2 C14' C15' -152.7(10) . .
C15 Fe2 C14' C15' -109.3(6) 4 .
C15 Fe2 C14' C15' 34.5(13) . .
C11 Fe2 C14' C15' 73.0(4) . .
C11 Fe2 C14' C15' -151.1(6) 4 .
C14' C14' C15' C16' -0.3(6) 4 .
Fe2 C14' C15' C16' 60.4(5) . .
C14' C14' C15' Fe2 -60.70(16) 4 .
C16 Fe2 C15' C16' -22.8(4) 4 .
C16 Fe2 C15' C16' 1.4(11) . .
C13 Fe2 C15' C16' 76.9(5) . .
C14' Fe2 C15' C16' -77.8(5) 4 .
C14' Fe2 C15' C16' -116.0(7) . .
C12 Fe2 C15' C16' 159.5(4) . .
C12 Fe2 C15' C16' -172.9(5) 4 .
C14 Fe2 C15' C16' -103.9(6) . .
C15 Fe2 C15' C16' -62.7(5) 4 .
C15 Fe2 C15' C16' -135.4(8) . .
C11 Fe2 C15' C16' 119.2(5) . .
C11 Fe2 C15' C16' 45.0(7) 4 .
C16 Fe2 C15' C14' 93.2(5) 4 .
C16 Fe2 C15' C14' 117.4(13) . .
C13 Fe2 C15' C14' -167.0(3) . .
C14' Fe2 C15' C14' 38.2(4) 4 .
C12 Fe2 C15' C14' -84.5(4) . .
C12 Fe2 C15' C14' -56.9(9) 4 .
C14 Fe2 C15' C14' 12.2(4) . .
C15 Fe2 C15' C14' 53.4(5) 4 .
C15 Fe2 C15' C14' -19.4(5) . .
C11 Fe2 C15' C14' -124.8(4) . .
C11 Fe2 C15' C14' 161.0(4) 4 .
C14' C15' C16' C15' 0.5(10) . 4
Fe2 C15' C16' C15' 59.3(6) . 4
C14' C15' C16' Fe2 -58.8(4) . .
C16 Fe2 C16' C15' 1.0(7) 4 4
C16 Fe2 C16' C15' -125.4(10) . 4
C13 Fe2 C16' C15' 117.8(5) . 4
C14' Fe2 C16' C15' -39.8(5) 4 4
C14' Fe2 C16' C15' -84.6(5) . 4
C12 Fe2 C16' C15' -174.5(4) . 4
C12 Fe2 C16' C15' 50.1(10) 4 4
C14 Fe2 C16' C15' -62.2(5) . 4
C15 Fe2 C16' C15' -22.2(5) 4 4
C15 Fe2 C16' C15' -102.2(6) . 4
C11 Fe2 C16' C15' 158.8(4) . 4
C11 Fe2 C16' C15' 76.9(6) 4 4
C16 Fe2 C16' C15' 125.4(10) 4 .
C16 Fe2 C16' C15' -1.0(7) . .
C13 Fe2 C16' C15' -117.8(5) . .
C14' Fe2 C16' C15' 84.6(5) 4 .
C14' Fe2 C16' C15' 39.8(5) . .
C12 Fe2 C16' C15' -50.1(10) . .
C12 Fe2 C16' C15' 174.5(4) 4 .
C14 Fe2 C16' C15' 62.2(5) . .
C15 Fe2 C16' C15' 102.2(6) 4 .
C15 Fe2 C16' C15' 22.2(5) . .
C11 Fe2 C16' C15' -76.9(6) . .
C11 Fe2 C16' C15' -158.8(4) 4 .
